data_2210165
loop_
_publ_author_name
'Jing, Zuo-Liang'
'Zhao, Yan-Li'
'Chen, Xin'
'Yu, Ming'

_publ_section_title
;
 <i>N</i>'-(4-Hydroxy-3-methoxybenzylidene)-2-methoxybenzohydrazide
 ethanol hemisolvate
;
_journal_coeditor_code CI2138
_journal_issue 9
_journal_name_full 'Acta Crystallographica Section E'
_journal_page_first o4087
_journal_page_last o4088
_journal_paper_doi 10.1107/S1600536806033290
_journal_volume 62
_journal_year 2006
_chemical_formula_iupac 'C16 H16 N2 O4 , 0.5C2 H6 O'
_chemical_formula_moiety 'C16 H16 N2 O4 , 0.5C2 H6 O'
_chemical_formula_sum 'C17 H19 N2 O4.5'
_chemical_formula_weight 323.34
_chemical_name_systematic
;
N'-(4-Hydroxy-3-methoxybenzylidene)-2-methoxybenzohydrazide ethanol
hemisolvate
;
_space_group_IT_number 14
_symmetry_cell_setting monoclinic
_symmetry_space_group_name_Hall '-P 2ybc'
_symmetry_space_group_name_H-M 'P 1 21/c 1'
_atom_sites_solution_hydrogens geom
_atom_sites_solution_primary direct
_atom_sites_solution_secondary difmap
_audit_creation_method SHELXL97
_cell_angle_alpha 90.00
_cell_angle_beta 99.784(2)
_cell_angle_gamma 90.00
_cell_formula_units_Z 4
_cell_length_a 8.7640(10)
_cell_length_b 8.2705(9)
_cell_length_c 22.348(3)
_cell_measurement_reflns_used 2897
_cell_measurement_temperature 294(2)
_cell_measurement_theta_max 26.99
_cell_measurement_theta_min 2.63
_cell_volume 1596.3(3)
_computing_cell_refinement 'SAINT (Bruker, 1999)'
_computing_data_collection 'SMART (Bruker, 1999)'
_computing_data_reduction SAINT
_computing_molecular_graphics 'SHELXTL (Bruker, 1997)'
_computing_publication_material SHELXTL
_computing_structure_refinement 'SHELXL97 (Sheldrick, 1997)'
_computing_structure_solution 'SHELXS97 (Sheldrick, 1997)'
_diffrn_ambient_temperature 294(2)
_diffrn_measured_fraction_theta_full 0.999
_diffrn_measured_fraction_theta_max 0.999
_diffrn_measurement_device_type 'Bruker SMART CCD area-detector'
_diffrn_measurement_method '\f and \w'
_diffrn_radiation_monochromator graphite
_diffrn_radiation_source 'fine-focus sealed tube'
_diffrn_radiation_type MoK\a
_diffrn_radiation_wavelength 0.71073
_diffrn_reflns_av_R_equivalents 0.0140
_diffrn_reflns_av_sigmaI/netI 0.0166
_diffrn_reflns_limit_h_max 8
_diffrn_reflns_limit_h_min -10
_diffrn_reflns_limit_k_max 9
_diffrn_reflns_limit_k_min -9
_diffrn_reflns_limit_l_max 24
_diffrn_reflns_limit_l_min -26
_diffrn_reflns_number 8355
_diffrn_reflns_theta_full 25.03
_diffrn_reflns_theta_max 25.03
_diffrn_reflns_theta_min 2.36
_diffrn_standards_number 0
_exptl_absorpt_coefficient_mu 0.098
_exptl_absorpt_correction_type none
_exptl_crystal_colour yellow
_exptl_crystal_density_diffrn 1.345
_exptl_crystal_density_method 'not measured'
_exptl_crystal_description Block
_exptl_crystal_F_000 684
_exptl_crystal_size_max 0.22
_exptl_crystal_size_mid 0.20
_exptl_crystal_size_min 0.16
_refine_diff_density_max 0.386
_refine_diff_density_min -0.276
_refine_ls_extinction_method none
_refine_ls_goodness_of_fit_ref 1.066
_refine_ls_hydrogen_treatment mixed
_refine_ls_matrix_type full
_refine_ls_number_parameters 234
_refine_ls_number_reflns 2823
_refine_ls_number_restraints 21
_refine_ls_restrained_S_all 1.132
_refine_ls_R_factor_all 0.0584
_refine_ls_R_factor_gt 0.0471
_refine_ls_shift/su_max 0.001
_refine_ls_shift/su_mean 0.000
_refine_ls_structure_factor_coef Fsqd
_refine_ls_weighting_details 'calc w = 1/[\s^2^(Fo^2^)+(0.0788P)^2^+0.4458P] where P=(Fo^2^+2Fc^2^)/3'
_refine_ls_weighting_scheme calc
_refine_ls_wR_factor_gt 0.1384
_refine_ls_wR_factor_ref 0.1482
_reflns_number_gt 2222
_reflns_number_total 2823
_reflns_threshold_expression I>2\s(I)
_cod_data_source_file ci2138.cif
_cod_data_source_block I
_cod_depositor_comments
;
The following automatic conversions were performed:
'_symmetry_cell_setting' value 'Monoclinic' changed to 'monoclinic'
according to '/home/saulius/struct/CIF-dictionaries/cif_core.dic'
dictionary named 'cif_core.dic' version 2.4.1 from 2010-06-29.

Automatic conversion script
Id: cif_fix_enum 1527 2010-12-29 10:47:43Z saulius 

The following automatic conversions were performed:

'_symmetry_cell_setting' value 'Monoclinic' changed to 'monoclinic'
according to /home/saulius/struct/CIF-dictionaries/cif_core.dic
dictionary named 'cif_core.dic' version 2.4.1 from 2010-06-29.

Automatic conversion script
Id: cif_fix_values 1715 2011-07-08 13:25:40Z adriana 
;
_cod_original_sg_symbol_H-M 'P 21/c'
_cod_original_formula_sum 'C17 H19 N2 O4.50'
_cod_database_code 2210165
_cod_database_fobs_code 2210165

loop_
_symmetry_equiv_pos_as_xyz
'x, y, z'
'-x, y+1/2, -z+1/2'
'-x, -y, -z'
'x, -y-1/2, z-1/2'

loop_
_atom_site_type_symbol
_atom_site_label
_atom_site_fract_x
_atom_site_fract_y
_atom_site_fract_z
_atom_site_U_iso_or_equiv
_atom_site_adp_type
_atom_site_calc_flag
_atom_site_refinement_flags
_atom_site_occupancy
_atom_site_disorder_group
O O1 0.1795(2) 0.1938(2) 0.17147(7) 0.0634(5) Uani d . 1 .
H H1 0.230(3) 0.220(4) 0.1423(14) 0.095 Uiso d . 1 .
O O2 -0.00731(17) 0.24092(19) 0.24959(6) 0.0596(4) Uani d . 1 .
O O3 0.75952(19) 0.8105(2) 0.43501(7) 0.0789(6) Uani d . 1 .
O O4 0.44716(18) 0.7758(2) 0.55440(6) 0.0615(4) Uani d . 1 .
N N1 0.50813(19) 0.6355(2) 0.39311(7) 0.0490(4) Uani d . 1 .
N N2 0.5306(2) 0.7116(2) 0.44908(7) 0.0510(4) Uani d . 1 .
H H2 0.457(3) 0.709(3) 0.4726(11) 0.061 Uiso d . 1 .
C C1 0.4277(2) 0.4531(2) 0.28020(9) 0.0474(5) Uani d . 1 .
H H1A 0.5258 0.4995 0.2860 0.057 Uiso calc R 1 .
C C2 0.3780(2) 0.3590(2) 0.22963(9) 0.0485(5) Uani d . 1 .
H H2A 0.4435 0.3419 0.2016 0.058 Uiso calc R 1 .
C C3 0.2319(2) 0.2894(2) 0.21994(8) 0.0460(5) Uani d . 1 .
C C4 0.1335(2) 0.3145(2) 0.26231(8) 0.0455(5) Uani d . 1 .
C C5 0.1835(2) 0.4088(2) 0.31258(8) 0.0475(5) Uani d . 1 .
H H5 0.1178 0.4265 0.3405 0.057 Uiso calc R 1 .
C C6 0.3307(2) 0.4783(2) 0.32249(8) 0.0456(5) Uani d . 1 .
C C7 0.3758(2) 0.5705(2) 0.37821(9) 0.0504(5) Uani d . 1 .
H H7 0.3041 0.5823 0.4042 0.060 Uiso calc R 1 .
C C8 0.6600(2) 0.7960(3) 0.46738(9) 0.0510(5) Uani d . 1 .
C C9 0.6813(2) 0.8728(2) 0.52896(8) 0.0487(5) Uani d . 1 .
C C10 0.8164(3) 0.9622(3) 0.54537(11) 0.0676(6) Uani d . 1 .
H H10 0.8850 0.9714 0.5180 0.081 Uiso calc R 1 .
C C11 0.8513(3) 1.0374(3) 0.60100(13) 0.0772(8) Uani d . 1 .
H H11 0.9416 1.0978 0.6108 0.093 Uiso calc R 1 .
C C12 0.7521(3) 1.0224(3) 0.64148(11) 0.0750(8) Uani d . 1 .
H H12 0.7758 1.0719 0.6793 0.090 Uiso calc R 1 .
C C13 0.6185(3) 0.9356(3) 0.62713(10) 0.0638(6) Uani d . 1 .
H H13 0.5521 0.9260 0.6553 0.077 Uiso calc R 1 .
C C14 0.5809(2) 0.8616(2) 0.57084(8) 0.0493(5) Uani d . 1 .
C C15 0.3345(3) 0.7753(4) 0.59374(12) 0.0766(7) Uani d . 1 .
H H15A 0.3775 0.7248 0.6315 0.115 Uiso calc R 1 .
H H15B 0.2447 0.7163 0.5750 0.115 Uiso calc R 1 .
H H15C 0.3056 0.8845 0.6012 0.115 Uiso calc R 1 .
C C16 -0.1072(3) 0.2580(3) 0.29270(10) 0.0639(6) Uani d . 1 .
H H16A -0.0587 0.2131 0.3308 0.096 Uiso calc R 1 .
H H16B -0.2025 0.2020 0.2786 0.096 Uiso calc R 1 .
H H16C -0.1283 0.3706 0.2979 0.096 Uiso calc R 1 .
O O5 1.0855(8) 0.6330(9) 0.4678(3) 0.156(2) Uani d PDU 0.50 1
H H5A 1.0090 0.6967 0.4588 0.234 Uiso d PR 0.50 1
C C17 1.0360(18) 0.4833(13) 0.4788(4) 0.118(4) Uani d PDU 0.50 1
H H17A 1.1197 0.4070 0.4825 0.141 Uiso d PR 0.50 1
H H17B 0.9583 0.4511 0.4452 0.141 Uiso d PR 0.50 1
C C18 0.9678(19) 0.4800(15) 0.5388(6) 0.146(5) Uani d PDU 0.50 1
H H18A 0.9301 0.3744 0.5465 0.219 Uiso d PR 0.50 1
H H18B 1.0464 0.5118 0.5721 0.219 Uiso d PR 0.50 1
H H18C 0.8840 0.5562 0.5346 0.219 Uiso d PR 0.50 1

loop_
_atom_site_aniso_label
_atom_site_aniso_U_11
_atom_site_aniso_U_22
_atom_site_aniso_U_33
_atom_site_aniso_U_12
_atom_site_aniso_U_13
_atom_site_aniso_U_23
O1 0.0808(11) 0.0723(10) 0.0407(8) -0.0213(8) 0.0210(7) -0.0160(7)
O2 0.0587(9) 0.0760(10) 0.0463(8) -0.0180(7) 0.0154(6) -0.0098(7)
O3 0.0695(10) 0.1191(15) 0.0543(9) -0.0295(10) 0.0284(8) -0.0181(9)
O4 0.0646(9) 0.0802(11) 0.0440(8) -0.0128(8) 0.0218(7) -0.0070(7)
N1 0.0605(10) 0.0528(10) 0.0350(8) -0.0043(8) 0.0124(7) -0.0043(7)
N2 0.0576(10) 0.0624(11) 0.0356(9) -0.0104(8) 0.0154(7) -0.0092(8)
C1 0.0501(11) 0.0487(11) 0.0453(10) -0.0042(9) 0.0133(8) -0.0012(9)
C2 0.0581(12) 0.0494(11) 0.0425(10) -0.0003(9) 0.0215(9) -0.0008(9)
C3 0.0619(12) 0.0435(10) 0.0339(9) -0.0020(9) 0.0122(8) -0.0004(8)
C4 0.0515(11) 0.0483(11) 0.0375(10) -0.0038(9) 0.0102(8) 0.0018(8)
C5 0.0531(11) 0.0526(11) 0.0397(10) -0.0012(9) 0.0163(8) -0.0024(8)
C6 0.0550(11) 0.0443(10) 0.0384(10) -0.0012(9) 0.0109(8) -0.0005(8)
C7 0.0576(12) 0.0561(12) 0.0408(10) -0.0049(10) 0.0176(9) -0.0056(9)
C8 0.0556(12) 0.0601(12) 0.0385(10) -0.0053(10) 0.0115(9) 0.0012(9)
C9 0.0547(11) 0.0515(11) 0.0390(10) -0.0027(9) 0.0051(8) -0.0002(9)
C10 0.0633(14) 0.0778(16) 0.0599(14) -0.0144(12) 0.0051(11) -0.0031(12)
C11 0.0768(17) 0.0731(17) 0.0719(17) -0.0147(13) -0.0149(14) -0.0070(13)
C12 0.099(2) 0.0673(16) 0.0509(14) 0.0065(14) -0.0107(14) -0.0147(11)
C13 0.0818(16) 0.0660(14) 0.0431(11) 0.0123(12) 0.0092(11) -0.0060(10)
C14 0.0602(12) 0.0481(11) 0.0387(10) 0.0044(9) 0.0058(9) 0.0011(8)
C15 0.0745(16) 0.102(2) 0.0610(14) 0.0008(15) 0.0341(12) 0.0050(14)
C16 0.0550(13) 0.0843(17) 0.0558(13) -0.0122(11) 0.0185(10) -0.0052(11)
O5 0.134(5) 0.167(6) 0.170(5) 0.005(4) 0.033(4) 0.016(5)
C17 0.144(7) 0.130(8) 0.091(5) 0.009(6) 0.056(4) 0.048(5)
C18 0.146(7) 0.092(5) 0.224(11) -0.018(5) 0.101(8) 0.056(7)

loop_
_atom_type_symbol
_atom_type_description
_atom_type_scat_dispersion_real
_atom_type_scat_dispersion_imag
_atom_type_scat_source
C C 0.0033 0.0016 'International Tables Vol C Tables 4.2.6.8 and 6.1.1.4'
H H 0.0000 0.0000 'International Tables Vol C Tables 4.2.6.8 and 6.1.1.4'
N N 0.0061 0.0033 'International Tables Vol C Tables 4.2.6.8 and 6.1.1.4'
O O 0.0106 0.0060 'International Tables Vol C Tables 4.2.6.8 and 6.1.1.4'

loop_
_geom_angle_atom_site_label_1
_geom_angle_atom_site_label_2
_geom_angle_atom_site_label_3
_geom_angle
C3 O1 H1 108(2)
C4 O2 C16 117.18(16)
C14 O4 C15 119.14(18)
C7 N1 N2 114.38(16)
C8 N2 N1 119.84(17)
C8 N2 H2 119.4(15)
N1 N2 H2 120.6(15)
C2 C1 C6 119.78(18)
C2 C1 H1A 120.1
C6 C1 H1A 120.1
C1 C2 C3 121.10(17)
C1 C2 H2A 119.5
C3 C2 H2A 119.5
O1 C3 C2 123.03(17)
O1 C3 C4 117.54(18)
C2 C3 C4 119.42(17)
O2 C4 C5 125.09(17)
O2 C4 C3 115.66(17)
C5 C4 C3 119.25(18)
C4 C5 C6 121.37(17)
C4 C5 H5 119.3
C6 C5 H5 119.3
C1 C6 C5 119.08(17)
C1 C6 C7 123.46(18)
C5 C6 C7 117.43(17)
N1 C7 C6 123.27(17)
N1 C7 H7 118.4
C6 C7 H7 118.4
O3 C8 N2 121.39(19)
O3 C8 C9 120.59(19)
N2 C8 C9 118.01(17)
C10 C9 C14 117.70(19)
C10 C9 C8 115.80(19)
C14 C9 C8 126.50(18)
C11 C10 C9 121.8(2)
C11 C10 H10 119.1
C9 C10 H10 119.1
C12 C11 C10 119.3(2)
C12 C11 H11 120.4
C10 C11 H11 120.4
C11 C12 C13 120.7(2)
C11 C12 H12 119.6
C13 C12 H12 119.6
C12 C13 C14 120.5(2)
C12 C13 H13 119.8
C14 C13 H13 119.8
O4 C14 C13 122.26(19)
O4 C14 C9 117.72(17)
C13 C14 C9 120.0(2)
O4 C15 H15A 109.5
O4 C15 H15B 109.5
H15A C15 H15B 109.5
O4 C15 H15C 109.5
H15A C15 H15C 109.5
H15B C15 H15C 109.5
O2 C16 H16A 109.5
O2 C16 H16B 109.5
H16A C16 H16B 109.5
O2 C16 H16C 109.5
H16A C16 H16C 109.5
H16B C16 H16C 109.5
C17 O5 H5A 110.3
O5 C17 C18 110.7(7)
O5 C17 H17A 110.7
C18 C17 H17A 108.2
O5 C17 H17B 108.7
C18 C17 H17B 110.0
H17A C17 H17B 108.4
C17 C18 H18A 111.4
C17 C18 H18B 109.4
H18A C18 H18B 109.5
C17 C18 H18C 107.6
H18A C18 H18C 109.5
H18B C18 H18C 109.5

loop_
_geom_bond_atom_site_label_1
_geom_bond_atom_site_label_2
_geom_bond_distance
O1 C3 1.357(2)
O1 H1 0.88(3)
O2 C4 1.362(2)
O2 C16 1.415(2)
O3 C8 1.230(2)
O4 C14 1.366(3)
O4 C15 1.429(3)
N1 C7 1.271(3)
N1 N2 1.384(2)
N2 C8 1.335(3)
N2 H2 0.90(3)
C1 C2 1.381(3)
C1 C6 1.390(3)
C1 H1A 0.93
C2 C3 1.386(3)
C2 H2A 0.93
C3 C4 1.401(3)
C4 C5 1.377(3)
C5 C6 1.395(3)
C5 H5 0.93
C6 C7 1.456(3)
C7 H7 0.93
C8 C9 1.498(3)
C9 C10 1.391(3)
C9 C14 1.393(3)
C10 C11 1.377(4)
C10 H10 0.93
C11 C12 1.362(4)
C11 H11 0.93
C12 C13 1.365(4)
C12 H12 0.93
C13 C14 1.387(3)
C13 H13 0.93
C15 H15A 0.96
C15 H15B 0.96
C15 H15C 0.96
C16 H16A 0.96
C16 H16B 0.96
C16 H16C 0.96
O5 C17 1.348(8)
O5 H5A 0.85
C17 C18 1.560(8)
C17 H17A 0.96
C17 H17B 0.96
C18 H18A 0.96
C18 H18B 0.96
C18 H18C 0.96

loop_
_geom_hbond_atom_site_label_D
_geom_hbond_atom_site_label_H
_geom_hbond_atom_site_label_A
_geom_hbond_site_symmetry_A
_geom_hbond_distance_DH
_geom_hbond_distance_HA
_geom_hbond_distance_DA
_geom_hbond_angle_DHA
O1 H1 O3 2_645 0.88(3) 1.90(3) 2.704(2) 152(3)
N2 H2 O4 . 0.90(3) 1.93(3) 2.635(2) 134(2)
O5 H5A O3 . 0.85 2.36 3.185(7) 165

loop_
_geom_torsion_atom_site_label_1
_geom_torsion_atom_site_label_2
_geom_torsion_atom_site_label_3
_geom_torsion_atom_site_label_4
_geom_torsion
C7 N1 N2 C8 -174.30(19)
C6 C1 C2 C3 0.4(3)
C1 C2 C3 O1 -178.79(18)
C1 C2 C3 C4 -0.3(3)
C16 O2 C4 C5 -2.6(3)
C16 O2 C4 C3 177.40(19)
O1 C3 C4 O2 -0.9(3)
C2 C3 C4 O2 -179.54(18)
O1 C3 C4 C5 179.04(18)
C2 C3 C4 C5 0.4(3)
O2 C4 C5 C6 179.26(18)
C3 C4 C5 C6 -0.7(3)
C2 C1 C6 C5 -0.6(3)
C2 C1 C6 C7 177.52(18)
C4 C5 C6 C1 0.8(3)
C4 C5 C6 C7 -177.45(18)
N2 N1 C7 C6 -177.23(18)
C1 C6 C7 N1 -0.2(3)
C5 C6 C7 N1 177.93(19)
N1 N2 C8 O3 1.3(3)
N1 N2 C8 C9 -178.44(17)
O3 C8 C9 C10 1.5(3)
N2 C8 C9 C10 -178.7(2)
O3 C8 C9 C14 -177.7(2)
N2 C8 C9 C14 2.1(3)
C14 C9 C10 C11 0.1(4)
C8 C9 C10 C11 -179.2(2)
C9 C10 C11 C12 0.9(4)
C10 C11 C12 C13 -0.8(4)
C11 C12 C13 C14 -0.3(4)
C15 O4 C14 C13 6.5(3)
C15 O4 C14 C9 -173.8(2)
C12 C13 C14 O4 -179.0(2)
C12 C13 C14 C9 1.3(3)
C10 C9 C14 O4 179.08(19)
C8 C9 C14 O4 -1.7(3)
C10 C9 C14 C13 -1.2(3)
C8 C9 C14 C13 178.0(2)
